data_4101672
loop_
_publ_author_name
'Yun, Sang Young'
'Kim, Mansuk'
'Lee, Daesung'
'Wink, Donald J.'

_publ_section_title
;
 Structure and reactivity of alkynyl ruthenium alkylidenes.
;
_journal_issue 1
_journal_name_full 'Journal of the American Chemical Society'
_journal_page_first 24
_journal_page_last 25
_journal_paper_doi 10.1021/ja806218x
_journal_volume 131
_journal_year 2009
_chemical_formula_moiety 'C33 H47 Cl2 O P Ru, C H Cl3'
_chemical_formula_sum 'C34 H48 Cl5 O P Ru'
_chemical_formula_weight 782.01
_space_group_IT_number 2
_symmetry_cell_setting triclinic
_symmetry_Int_Tables_number 2
_symmetry_space_group_name_Hall '-P 1'
_symmetry_space_group_name_H-M 'P -1'
_atom_sites_solution_hydrogens geom
_atom_sites_solution_primary direct
_atom_sites_solution_secondary difmap
_audit_creation_method SHELXL-97
_cell_angle_alpha 77.958(4)
_cell_angle_beta 81.559(4)
_cell_angle_gamma 84.934(4)
_cell_formula_units_Z 2
_cell_length_a 9.152(2)
_cell_length_b 12.810(3)
_cell_length_c 15.916(4)
_cell_measurement_reflns_used 8263
_cell_measurement_temperature 105(2)
_cell_measurement_theta_max 0.0000
_cell_measurement_theta_min 0.0000
_cell_volume 1801.9(7)
_computing_cell_refinement 'SAINT Ver. 6.22  (Bruker-AXS, 2003)'
_computing_data_collection 'SMART Ver. 5.622 (Bruker-AXS, 2003)'
_computing_data_reduction 'SAINT Ver. 6.22'
_computing_molecular_graphics 'SHELXTL Ver. 6.10'
_computing_publication_material 'SHELXTL Ver. 6.10'
_computing_structure_refinement 'SHELXTL Ver. 6.10'
_computing_structure_solution 'SHELXTL Ver. 6.10 (Bruker-AXS, 2003)'
_diffrn_ambient_temperature 105(2)
_diffrn_measured_fraction_theta_full 0.994
_diffrn_measured_fraction_theta_max 0.994
_diffrn_measurement_device_type 'Bruker CCD-1000 area detector'
_diffrn_measurement_method '0.30\% \w scans'
_diffrn_radiation_monochromator graphite
_diffrn_radiation_source 'fine-focus sealed tube'
_diffrn_radiation_type Mo-K\a
_diffrn_radiation_wavelength 0.71073
_diffrn_reflns_av_R_equivalents 0.0551
_diffrn_reflns_av_sigmaI/netI 0.0688
_diffrn_reflns_limit_h_max 10
_diffrn_reflns_limit_h_min -10
_diffrn_reflns_limit_k_max 15
_diffrn_reflns_limit_k_min -15
_diffrn_reflns_limit_l_max 18
_diffrn_reflns_limit_l_min -18
_diffrn_reflns_number 15012
_diffrn_reflns_theta_full 25.00
_diffrn_reflns_theta_max 25.00
_diffrn_reflns_theta_min 1.32
_diffrn_standards_number 0
_exptl_absorpt_coefficient_mu 0.876
_exptl_absorpt_correction_T_max 0.8582
_exptl_absorpt_correction_T_min 0.7915
_exptl_absorpt_correction_type multi-scan
_exptl_absorpt_process_details
;
SADABS  (Bruker-AXS, 2003)
;
_exptl_crystal_colour red
_exptl_crystal_density_diffrn 1.441
_exptl_crystal_density_method 'not measured'
_exptl_crystal_description block
_exptl_crystal_F_000 808
_exptl_crystal_size_max 0.28
_exptl_crystal_size_mid 0.19
_exptl_crystal_size_min 0.18
_refine_diff_density_max 1.473
_refine_diff_density_min -0.855
_refine_diff_density_rms 0.146
_refine_ls_extinction_method none
_refine_ls_goodness_of_fit_ref 1.078
_refine_ls_hydrogen_treatment undef
_refine_ls_matrix_type full
_refine_ls_number_parameters 383
_refine_ls_number_reflns 6303
_refine_ls_number_restraints 0
_refine_ls_restrained_S_all 1.078
_refine_ls_R_factor_all 0.0650
_refine_ls_R_factor_gt 0.0549
_refine_ls_shift/su_max 0.004
_refine_ls_shift/su_mean 0.000
_refine_ls_structure_factor_coef Fsqd
_refine_ls_weighting_details 'calc w=1/[\s^2^(Fo^2^)+(0.0741P)^2^+5.2577P] where P=(Fo^2^+2Fc^2^)/3'
_refine_ls_weighting_scheme calc
_refine_ls_wR_factor_gt 0.1472
_refine_ls_wR_factor_ref 0.1550
_reflns_number_gt 5323
_reflns_number_total 6303
_reflns_threshold_expression I>2\s(I)
_cod_data_source_file ja806218x_si_004.cif
_cod_data_source_block lee23
_cod_original_cell_volume 1801.8(7)
_cod_original_sg_symbol_Hall '-P 1        '
_cod_original_sg_symbol_H-M 'P -1        '
_cod_database_code 4101672

loop_
_symmetry_equiv_pos_as_xyz
'x, y, z'
'-x, -y, -z'

loop_
_atom_site_label
_atom_site_type_symbol
_atom_site_fract_x
_atom_site_fract_y
_atom_site_fract_z
_atom_site_U_iso_or_equiv
_atom_site_adp_type
_atom_site_occupancy
_atom_site_symmetry_multiplicity
_atom_site_calc_flag
_atom_site_refinement_flags
_atom_site_disorder_assembly
_atom_site_disorder_group
Ru1 Ru 0.12270(4) 0.63437(3) 0.21602(2) 0.01513(15) Uani 1 1 d . . .
Cl1 Cl 0.30932(14) 0.50214(9) 0.25081(8) 0.0222(3) Uani 1 1 d . . .
Cl2 Cl -0.04940(14) 0.72011(10) 0.12687(8) 0.0227(3) Uani 1 1 d . . .
P1 P 0.27700(14) 0.77338(10) 0.16842(8) 0.0158(3) Uani 1 1 d . . .
O1 O -0.0303(4) 0.5002(3) 0.2542(2) 0.0238(8) Uani 1 1 d . . .
C1 C 0.0440(5) 0.6545(4) 0.3274(3) 0.0178(10) Uani 1 1 d . . .
C2 C 0.0843(5) 0.7314(4) 0.3696(3) 0.0174(11) Uani 1 1 d . . .
C3 C 0.1200(6) 0.7921(4) 0.4114(3) 0.0208(11) Uani 1 1 d . . .
C4 C 0.1613(6) 0.8594(4) 0.4599(4) 0.0253(12) Uani 1 1 d . . .
C5 C 0.1934(7) 0.9148(5) 0.5044(4) 0.0353(14) Uani 1 1 d . . .
C6 C 0.2334(10) 0.9817(6) 0.5619(5) 0.055(2) Uani 1 1 d . . .
H6A H 0.1894 1.0544 0.5459 0.082 Uiso 1 1 calc R . .
H6B H 0.3413 0.9836 0.5558 0.082 Uiso 1 1 calc R . .
H6C H 0.1959 0.9513 0.6222 0.082 Uiso 1 1 calc R . .
C7 C -0.0660(5) 0.5788(4) 0.3757(3) 0.0187(11) Uani 1 1 d . . .
C8 C -0.1328(6) 0.5825(4) 0.4600(3) 0.0203(11) Uani 1 1 d . . .
H8 H -0.1073 0.6356 0.4881 0.024 Uiso 1 1 calc R . .
C9 C -0.2358(6) 0.5096(4) 0.5032(3) 0.0244(12) Uani 1 1 d . . .
H9 H -0.2811 0.5134 0.5602 0.029 Uiso 1 1 calc R . .
C10 C -0.2722(7) 0.4314(5) 0.4627(4) 0.0310(13) Uani 1 1 d . . .
H10 H -0.3428 0.3817 0.4923 0.037 Uiso 1 1 calc R . .
C11 C -0.2061(6) 0.4249(5) 0.3788(4) 0.0285(13) Uani 1 1 d . . .
H11 H -0.2308 0.3709 0.3513 0.034 Uiso 1 1 calc R . .
C12 C -0.1043(6) 0.4981(4) 0.3366(3) 0.0209(11) Uani 1 1 d . . .
C13 C -0.0704(6) 0.4269(4) 0.2024(4) 0.0270(12) Uani 1 1 d . . .
H13 H -0.0750 0.3527 0.2378 0.032 Uiso 1 1 calc R . .
C14 C 0.0538(7) 0.4307(5) 0.1257(4) 0.0335(14) Uani 1 1 d . . .
H14A H 0.0339 0.3826 0.0888 0.050 Uiso 1 1 calc R . .
H14B H 0.1486 0.4081 0.1476 0.050 Uiso 1 1 calc R . .
H14C H 0.0581 0.5039 0.0918 0.050 Uiso 1 1 calc R . .
C15 C -0.2172(7) 0.4639(5) 0.1715(5) 0.0391(15) Uani 1 1 d . . .
H15A H -0.2933 0.4650 0.2215 0.059 Uiso 1 1 calc R . .
H15B H -0.2430 0.4149 0.1369 0.059 Uiso 1 1 calc R . .
H15C H -0.2109 0.5361 0.1358 0.059 Uiso 1 1 calc R . .
C16 C 0.4105(5) 0.8002(4) 0.2385(3) 0.0181(10) Uani 1 1 d . . .
H16 H 0.3565 0.8517 0.2733 0.022 Uiso 1 1 calc R . .
C17 C 0.4573(6) 0.7019(4) 0.3049(3) 0.0202(11) Uani 1 1 d . . .
H17A H 0.3683 0.6664 0.3373 0.024 Uiso 1 1 calc R . .
H17B H 0.5187 0.6502 0.2744 0.024 Uiso 1 1 calc R . .
C18 C 0.5456(6) 0.7362(4) 0.3684(3) 0.0240(12) Uani 1 1 d . . .
H18A H 0.4812 0.7836 0.4018 0.029 Uiso 1 1 calc R . .
H18B H 0.5773 0.6721 0.4098 0.029 Uiso 1 1 calc R . .
C19 C 0.6819(6) 0.7949(5) 0.3213(4) 0.0261(12) Uani 1 1 d . . .
H19A H 0.7323 0.8200 0.3637 0.031 Uiso 1 1 calc R . .
H19B H 0.7521 0.7451 0.2933 0.031 Uiso 1 1 calc R . .
C20 C 0.6382(6) 0.8897(5) 0.2532(4) 0.0293(13) Uani 1 1 d . . .
H20A H 0.7284 0.9236 0.2208 0.035 Uiso 1 1 calc R . .
H20B H 0.5773 0.9433 0.2819 0.035 Uiso 1 1 calc R . .
C21 C 0.5504(6) 0.8553(4) 0.1896(3) 0.0244(12) Uani 1 1 d . . .
H21A H 0.6133 0.8054 0.1579 0.029 Uiso 1 1 calc R . .
H21B H 0.5214 0.9188 0.1468 0.029 Uiso 1 1 calc R . .
C22 C 0.3916(6) 0.7554(4) 0.0645(3) 0.0216(11) Uani 1 1 d . . .
H22 H 0.4590 0.8158 0.0474 0.026 Uiso 1 1 calc R . .
C23 C 0.4922(6) 0.6513(4) 0.0732(3) 0.0266(12) Uani 1 1 d . . .
H23A H 0.5518 0.6469 0.1210 0.032 Uiso 1 1 calc R . .
H23B H 0.4304 0.5887 0.0872 0.032 Uiso 1 1 calc R . .
C24 C 0.5954(7) 0.6493(5) -0.0120(4) 0.0310(13) Uani 1 1 d . . .
H24A H 0.6646 0.7072 -0.0222 0.037 Uiso 1 1 calc R . .
H24B H 0.6547 0.5803 -0.0068 0.037 Uiso 1 1 calc R . .
C25 C 0.5100(7) 0.6634(5) -0.0881(4) 0.0342(14) Uani 1 1 d . . .
H25A H 0.4527 0.5996 -0.0823 0.041 Uiso 1 1 calc R . .
H25B H 0.5804 0.6689 -0.1422 0.041 Uiso 1 1 calc R . .
C26 C 0.4042(7) 0.7631(5) -0.0946(3) 0.0310(13) Uani 1 1 d . . .
H26A H 0.3448 0.7659 -0.1424 0.037 Uiso 1 1 calc R . .
H26B H 0.4622 0.8276 -0.1086 0.037 Uiso 1 1 calc R . .
C27 C 0.3002(6) 0.7637(4) -0.0101(3) 0.0244(12) Uani 1 1 d . . .
H27A H 0.2362 0.8306 -0.0154 0.029 Uiso 1 1 calc R . .
H27B H 0.2359 0.7026 0.0019 0.029 Uiso 1 1 calc R . .
C28 C 0.1776(5) 0.9054(4) 0.1334(3) 0.0174(10) Uani 1 1 d . . .
H28 H 0.1113 0.8924 0.0924 0.021 Uiso 1 1 calc R . .
C29 C 0.0733(6) 0.9455(4) 0.2061(3) 0.0200(11) Uani 1 1 d . . .
H29A H 0.1321 0.9640 0.2479 0.024 Uiso 1 1 calc R . .
H29B H 0.0083 0.8881 0.2376 0.024 Uiso 1 1 calc R . .
C30 C -0.0220(6) 1.0445(4) 0.1685(4) 0.0247(12) Uani 1 1 d . . .
H30A H -0.0901 1.0231 0.1330 0.030 Uiso 1 1 calc R . .
H30B H -0.0828 1.0724 0.2167 0.030 Uiso 1 1 calc R . .
C31 C 0.0706(6) 1.1324(4) 0.1130(4) 0.0259(12) Uani 1 1 d . . .
H31A H 0.1289 1.1610 0.1500 0.031 Uiso 1 1 calc R . .
H31B H 0.0047 1.1916 0.0863 0.031 Uiso 1 1 calc R . .
C32 C 0.1748(6) 1.0902(4) 0.0423(3) 0.0245(12) Uani 1 1 d . . .
H32A H 0.2370 1.1479 0.0084 0.029 Uiso 1 1 calc R . .
H32B H 0.1162 1.0674 0.0024 0.029 Uiso 1 1 calc R . .
C33 C 0.2737(6) 0.9958(4) 0.0813(4) 0.0236(11) Uani 1 1 d . . .
H33A H 0.3348 1.0188 0.1198 0.028 Uiso 1 1 calc R . .
H33B H 0.3410 0.9696 0.0345 0.028 Uiso 1 1 calc R . .
C34 C 0.6937(7) 0.7685(5) 0.6587(4) 0.0336(14) Uani 1 1 d . . .
H34 H 0.6872 0.7019 0.7045 0.040 Uiso 1 1 calc R . .
Cl3 Cl 0.5841(2) 0.75708(15) 0.58034(12) 0.0508(5) Uani 1 1 d . . .
Cl4 Cl 0.88069(19) 0.78214(16) 0.61491(13) 0.0533(5) Uani 1 1 d . . .
Cl5 Cl 0.6282(2) 0.87780(14) 0.70768(11) 0.0468(4) Uani 1 1 d . . .

loop_
_atom_site_aniso_label
_atom_site_aniso_U_11
_atom_site_aniso_U_22
_atom_site_aniso_U_33
_atom_site_aniso_U_23
_atom_site_aniso_U_13
_atom_site_aniso_U_12
Ru1 0.0184(2) 0.0148(2) 0.0105(2) 0.00047(15) -0.00196(15) 0.00119(15)
Cl1 0.0255(7) 0.0172(6) 0.0205(6) -0.0001(5) -0.0009(5) 0.0051(5)
Cl2 0.0247(7) 0.0216(6) 0.0212(6) 0.0022(5) -0.0109(5) -0.0010(5)
P1 0.0168(6) 0.0168(6) 0.0111(6) 0.0014(5) -0.0013(5) 0.0025(5)
O1 0.032(2) 0.0204(19) 0.0194(19) -0.0040(15) -0.0031(16) -0.0051(15)
C1 0.014(2) 0.023(3) 0.015(2) -0.001(2) -0.0037(19) 0.0022(19)
C2 0.018(2) 0.020(3) 0.010(2) 0.002(2) 0.0051(19) 0.000(2)
C3 0.022(3) 0.022(3) 0.016(3) -0.001(2) 0.002(2) -0.001(2)
C4 0.028(3) 0.027(3) 0.021(3) -0.006(2) 0.001(2) -0.005(2)
C5 0.041(4) 0.033(3) 0.033(3) -0.011(3) 0.000(3) -0.006(3)
C6 0.078(6) 0.048(4) 0.049(4) -0.028(4) -0.011(4) -0.015(4)
C7 0.017(3) 0.019(3) 0.018(3) 0.002(2) -0.006(2) 0.002(2)
C8 0.021(3) 0.024(3) 0.014(2) 0.000(2) -0.006(2) 0.006(2)
C9 0.023(3) 0.029(3) 0.018(3) 0.004(2) -0.004(2) -0.001(2)
C10 0.031(3) 0.031(3) 0.025(3) 0.010(2) -0.004(2) -0.008(2)
C11 0.036(3) 0.025(3) 0.023(3) 0.002(2) -0.006(2) -0.008(2)
C12 0.026(3) 0.023(3) 0.012(2) 0.002(2) -0.006(2) 0.001(2)
C13 0.038(3) 0.019(3) 0.027(3) -0.007(2) -0.009(2) -0.001(2)
C14 0.047(4) 0.031(3) 0.024(3) -0.012(3) -0.001(3) -0.005(3)
C15 0.037(4) 0.037(4) 0.048(4) -0.009(3) -0.018(3) -0.007(3)
C16 0.015(2) 0.020(3) 0.016(2) 0.003(2) -0.0015(19) -0.0005(19)
C17 0.016(3) 0.022(3) 0.020(3) 0.001(2) -0.004(2) 0.000(2)
C18 0.020(3) 0.030(3) 0.022(3) 0.000(2) -0.008(2) 0.000(2)
C19 0.017(3) 0.034(3) 0.027(3) -0.001(2) -0.009(2) -0.002(2)
C20 0.019(3) 0.027(3) 0.040(3) 0.001(3) -0.007(2) -0.004(2)
C21 0.015(3) 0.029(3) 0.025(3) 0.005(2) -0.003(2) -0.002(2)
C22 0.027(3) 0.018(3) 0.015(2) 0.003(2) 0.002(2) 0.004(2)
C23 0.033(3) 0.023(3) 0.021(3) -0.003(2) 0.002(2) 0.008(2)
C24 0.036(3) 0.024(3) 0.029(3) -0.006(2) 0.010(3) 0.006(2)
C25 0.048(4) 0.029(3) 0.023(3) -0.009(2) 0.008(3) 0.000(3)
C26 0.047(4) 0.029(3) 0.014(3) -0.003(2) 0.001(2) 0.001(3)
C27 0.032(3) 0.023(3) 0.017(3) -0.002(2) -0.004(2) 0.003(2)
C28 0.017(2) 0.018(3) 0.015(2) 0.003(2) -0.008(2) 0.0029(19)
C29 0.022(3) 0.019(3) 0.016(2) 0.000(2) -0.004(2) 0.003(2)
C30 0.027(3) 0.021(3) 0.023(3) -0.001(2) -0.006(2) 0.008(2)
C31 0.029(3) 0.017(3) 0.032(3) -0.001(2) -0.011(2) 0.003(2)
C32 0.026(3) 0.021(3) 0.023(3) 0.009(2) -0.009(2) -0.003(2)
C33 0.024(3) 0.019(3) 0.023(3) 0.005(2) -0.002(2) 0.000(2)
C34 0.037(3) 0.033(3) 0.029(3) -0.006(3) -0.003(3) 0.002(3)
Cl3 0.0556(11) 0.0561(11) 0.0460(10) -0.0135(8) -0.0197(8) -0.0031(8)
Cl4 0.0375(9) 0.0675(12) 0.0553(11) -0.0228(9) 0.0044(8) 0.0024(8)
Cl5 0.0540(10) 0.0437(9) 0.0436(10) -0.0211(8) 0.0054(8) 0.0016(8)

loop_
_atom_type_symbol
_atom_type_description
_atom_type_scat_dispersion_real
_atom_type_scat_dispersion_imag
_atom_type_scat_source
C C 0.0033 0.0016 'International Tables Vol C Tables 4.2.6.8 and 6.1.1.4'
H H 0.0000 0.0000 'International Tables Vol C Tables 4.2.6.8 and 6.1.1.4'
O O 0.0106 0.0060 'International Tables Vol C Tables 4.2.6.8 and 6.1.1.4'
P P 0.1023 0.0942 'International Tables Vol C Tables 4.2.6.8 and 6.1.1.4'
Cl Cl 0.1484 0.1585 'International Tables Vol C Tables 4.2.6.8 and 6.1.1.4'
Ru Ru -1.2594 0.8363 'International Tables Vol C Tables 4.2.6.8 and 6.1.1.4'

loop_
_geom_angle_atom_site_label_1
_geom_angle_atom_site_label_2
_geom_angle_atom_site_label_3
_geom_angle
_geom_angle_site_symmetry_1
_geom_angle_site_symmetry_3
_geom_angle_publ_flag
C1 Ru1 O1 80.56(18) . . ?
C1 Ru1 P1 102.25(16) . . ?
O1 Ru1 P1 176.60(10) . . ?
C1 Ru1 Cl2 105.07(15) . . ?
O1 Ru1 Cl2 86.06(10) . . ?
P1 Ru1 Cl2 91.33(5) . . ?
C1 Ru1 Cl1 99.86(15) . . ?
O1 Ru1 Cl1 85.28(10) . . ?
P1 Ru1 Cl1 96.06(5) . . ?
Cl2 Ru1 Cl1 151.83(5) . . ?
C28 P1 C16 104.9(2) . . ?
C28 P1 C22 101.1(2) . . ?
C16 P1 C22 105.5(2) . . ?
C28 P1 Ru1 113.69(17) . . ?
C16 P1 Ru1 120.48(16) . . ?
C22 P1 Ru1 109.28(18) . . ?
C12 O1 C13 119.1(4) . . ?
C12 O1 Ru1 110.8(3) . . ?
C13 O1 Ru1 129.8(3) . . ?
C2 C1 C7 117.7(4) . . ?
C2 C1 Ru1 126.1(4) . . ?
C7 C1 Ru1 116.1(4) . . ?
C3 C2 C1 175.2(5) . . ?
C2 C3 C4 179.0(6) . . ?
C5 C4 C3 177.3(6) . . ?
C4 C5 C6 178.5(7) . . ?
C5 C6 H6A 109.5 . . ?
C5 C6 H6B 109.5 . . ?
H6A C6 H6B 109.5 . . ?
C5 C6 H6C 109.5 . . ?
H6A C6 H6C 109.5 . . ?
H6B C6 H6C 109.5 . . ?
C8 C7 C12 118.0(5) . . ?
C8 C7 C1 122.8(5) . . ?
C12 C7 C1 119.2(5) . . ?
C9 C8 C7 121.0(5) . . ?
C9 C8 H8 119.5 . . ?
C7 C8 H8 119.5 . . ?
C10 C9 C8 119.7(5) . . ?
C10 C9 H9 120.2 . . ?
C8 C9 H9 120.2 . . ?
C9 C10 C11 120.7(5) . . ?
C9 C10 H10 119.6 . . ?
C11 C10 H10 119.6 . . ?
C12 C11 C10 118.9(5) . . ?
C12 C11 H11 120.6 . . ?
C10 C11 H11 120.6 . . ?
C11 C12 O1 124.8(5) . . ?
C11 C12 C7 121.7(5) . . ?
O1 C12 C7 113.4(4) . . ?
O1 C13 C15 109.9(4) . . ?
O1 C13 C14 105.5(4) . . ?
C15 C13 C14 111.1(5) . . ?
O1 C13 H13 110.1 . . ?
C15 C13 H13 110.1 . . ?
C14 C13 H13 110.1 . . ?
C13 C14 H14A 109.5 . . ?
C13 C14 H14B 109.5 . . ?
H14A C14 H14B 109.5 . . ?
C13 C14 H14C 109.5 . . ?
H14A C14 H14C 109.5 . . ?
H14B C14 H14C 109.5 . . ?
C13 C15 H15A 109.5 . . ?
C13 C15 H15B 109.5 . . ?
H15A C15 H15B 109.5 . . ?
C13 C15 H15C 109.5 . . ?
H15A C15 H15C 109.5 . . ?
H15B C15 H15C 109.5 . . ?
C17 C16 C21 108.9(4) . . ?
C17 C16 P1 114.4(4) . . ?
C21 C16 P1 115.3(4) . . ?
C17 C16 H16 105.8 . . ?
C21 C16 H16 105.8 . . ?
P1 C16 H16 105.8 . . ?
C18 C17 C16 110.0(4) . . ?
C18 C17 H17A 109.7 . . ?
C16 C17 H17A 109.7 . . ?
C18 C17 H17B 109.7 . . ?
C16 C17 H17B 109.7 . . ?
H17A C17 H17B 108.2 . . ?
C19 C18 C17 111.8(4) . . ?
C19 C18 H18A 109.3 . . ?
C17 C18 H18A 109.3 . . ?
C19 C18 H18B 109.3 . . ?
C17 C18 H18B 109.3 . . ?
H18A C18 H18B 107.9 . . ?
C20 C19 C18 110.7(4) . . ?
C20 C19 H19A 109.5 . . ?
C18 C19 H19A 109.5 . . ?
C20 C19 H19B 109.5 . . ?
C18 C19 H19B 109.5 . . ?
H19A C19 H19B 108.1 . . ?
C19 C20 C21 111.3(5) . . ?
C19 C20 H20A 109.4 . . ?
C21 C20 H20A 109.4 . . ?
C19 C20 H20B 109.4 . . ?
C21 C20 H20B 109.4 . . ?
H20A C20 H20B 108.0 . . ?
C20 C21 C16 110.5(4) . . ?
C20 C21 H21A 109.5 . . ?
C16 C21 H21A 109.5 . . ?
C20 C21 H21B 109.5 . . ?
C16 C21 H21B 109.5 . . ?
H21A C21 H21B 108.1 . . ?
C27 C22 C23 110.1(4) . . ?
C27 C22 P1 113.2(4) . . ?
C23 C22 P1 113.5(3) . . ?
C27 C22 H22 106.5 . . ?
C23 C22 H22 106.5 . . ?
P1 C22 H22 106.5 . . ?
C24 C23 C22 110.0(4) . . ?
C24 C23 H23A 109.7 . . ?
C22 C23 H23A 109.7 . . ?
C24 C23 H23B 109.7 . . ?
C22 C23 H23B 109.7 . . ?
H23A C23 H23B 108.2 . . ?
C25 C24 C23 111.8(5) . . ?
C25 C24 H24A 109.3 . . ?
C23 C24 H24A 109.3 . . ?
C25 C24 H24B 109.3 . . ?
C23 C24 H24B 109.3 . . ?
H24A C24 H24B 107.9 . . ?
C24 C25 C26 112.1(5) . . ?
C24 C25 H25A 109.2 . . ?
C26 C25 H25A 109.2 . . ?
C24 C25 H25B 109.2 . . ?
C26 C25 H25B 109.2 . . ?
H25A C25 H25B 107.9 . . ?
C25 C26 C27 111.7(5) . . ?
C25 C26 H26A 109.3 . . ?
C27 C26 H26A 109.3 . . ?
C25 C26 H26B 109.3 . . ?
C27 C26 H26B 109.3 . . ?
H26A C26 H26B 107.9 . . ?
C22 C27 C26 109.5(5) . . ?
C22 C27 H27A 109.8 . . ?
C26 C27 H27A 109.8 . . ?
C22 C27 H27B 109.8 . . ?
C26 C27 H27B 109.8 . . ?
H27A C27 H27B 108.2 . . ?
C29 C28 C33 109.9(4) . . ?
C29 C28 P1 114.4(3) . . ?
C33 C28 P1 116.2(3) . . ?
C29 C28 H28 105.0 . . ?
C33 C28 H28 105.0 . . ?
P1 C28 H28 105.0 . . ?
C28 C29 C30 110.4(4) . . ?
C28 C29 H29A 109.6 . . ?
C30 C29 H29A 109.6 . . ?
C28 C29 H29B 109.6 . . ?
C30 C29 H29B 109.6 . . ?
H29A C29 H29B 108.1 . . ?
C31 C30 C29 112.4(4) . . ?
C31 C30 H30A 109.1 . . ?
C29 C30 H30A 109.1 . . ?
C31 C30 H30B 109.1 . . ?
C29 C30 H30B 109.1 . . ?
H30A C30 H30B 107.8 . . ?
C30 C31 C32 110.7(4) . . ?
C30 C31 H31A 109.5 . . ?
C32 C31 H31A 109.5 . . ?
C30 C31 H31B 109.5 . . ?
C32 C31 H31B 109.5 . . ?
H31A C31 H31B 108.1 . . ?
C31 C32 C33 110.8(4) . . ?
C31 C32 H32A 109.5 . . ?
C33 C32 H32A 109.5 . . ?
C31 C32 H32B 109.5 . . ?
C33 C32 H32B 109.5 . . ?
H32A C32 H32B 108.1 . . ?
C32 C33 C28 109.7(4) . . ?
C32 C33 H33A 109.7 . . ?
C28 C33 H33A 109.7 . . ?
C32 C33 H33B 109.7 . . ?
C28 C33 H33B 109.7 . . ?
H33A C33 H33B 108.2 . . ?
Cl3 C34 Cl4 111.9(3) . . ?
Cl3 C34 Cl5 110.7(3) . . ?
Cl4 C34 Cl5 109.6(4) . . ?
Cl3 C34 H34 108.2 . . ?
Cl4 C34 H34 108.2 . . ?
Cl5 C34 H34 108.2 . . ?

loop_
_geom_bond_atom_site_label_1
_geom_bond_atom_site_label_2
_geom_bond_distance
_geom_bond_site_symmetry_2
_geom_bond_publ_flag
Ru1 C1 1.874(5) . ?
Ru1 O1 2.241(4) . ?
Ru1 P1 2.3035(14) . ?
Ru1 Cl2 2.3239(13) . ?
Ru1 Cl1 2.3384(13) . ?
P1 C28 1.866(5) . ?
P1 C16 1.868(5) . ?
P1 C22 1.870(5) . ?
O1 C12 1.381(6) . ?
O1 C13 1.474(6) . ?
C1 C2 1.404(7) . ?
C1 C7 1.476(7) . ?
C2 C3 1.216(7) . ?
C3 C4 1.378(8) . ?
C4 C5 1.183(8) . ?
C5 C6 1.479(9) . ?
C6 H6A 0.9800 . ?
C6 H6B 0.9800 . ?
C6 H6C 0.9800 . ?
C7 C8 1.398(7) . ?
C7 C12 1.406(7) . ?
C8 C9 1.389(8) . ?
C8 H8 0.9500 . ?
C9 C10 1.386(8) . ?
C9 H9 0.9500 . ?
C10 C11 1.399(8) . ?
C10 H10 0.9500 . ?
C11 C12 1.380(8) . ?
C11 H11 0.9500 . ?
C13 C15 1.501(8) . ?
C13 C14 1.537(8) . ?
C13 H13 1.0000 . ?
C14 H14A 0.9800 . ?
C14 H14B 0.9800 . ?
C14 H14C 0.9800 . ?
C15 H15A 0.9800 . ?
C15 H15B 0.9800 . ?
C15 H15C 0.9800 . ?
C16 C17 1.539(7) . ?
C16 C21 1.543(7) . ?
C16 H16 1.0000 . ?
C17 C18 1.534(7) . ?
C17 H17A 0.9900 . ?
C17 H17B 0.9900 . ?
C18 C19 1.529(7) . ?
C18 H18A 0.9900 . ?
C18 H18B 0.9900 . ?
C19 C20 1.518(8) . ?
C19 H19A 0.9900 . ?
C19 H19B 0.9900 . ?
C20 C21 1.532(8) . ?
C20 H20A 0.9900 . ?
C20 H20B 0.9900 . ?
C21 H21A 0.9900 . ?
C21 H21B 0.9900 . ?
C22 C27 1.530(7) . ?
C22 C23 1.545(7) . ?
C22 H22 1.0000 . ?
C23 C24 1.538(7) . ?
C23 H23A 0.9900 . ?
C23 H23B 0.9900 . ?
C24 C25 1.508(9) . ?
C24 H24A 0.9900 . ?
C24 H24B 0.9900 . ?
C25 C26 1.528(8) . ?
C25 H25A 0.9900 . ?
C25 H25B 0.9900 . ?
C26 C27 1.531(7) . ?
C26 H26A 0.9900 . ?
C26 H26B 0.9900 . ?
C27 H27A 0.9900 . ?
C27 H27B 0.9900 . ?
C28 C29 1.534(7) . ?
C28 C33 1.539(7) . ?
C28 H28 1.0000 . ?
C29 C30 1.539(7) . ?
C29 H29A 0.9900 . ?
C29 H29B 0.9900 . ?
C30 C31 1.517(8) . ?
C30 H30A 0.9900 . ?
C30 H30B 0.9900 . ?
C31 C32 1.522(8) . ?
C31 H31A 0.9900 . ?
C31 H31B 0.9900 . ?
C32 C33 1.525(7) . ?
C32 H32A 0.9900 . ?
C32 H32B 0.9900 . ?
C33 H33A 0.9900 . ?
C33 H33B 0.9900 . ?
C34 Cl3 1.747(6) . ?
C34 Cl4 1.760(6) . ?
C34 Cl5 1.760(6) . ?
C34 H34 1.0000 . ?

loop_
_geom_torsion_atom_site_label_1
_geom_torsion_atom_site_label_2
_geom_torsion_atom_site_label_3
_geom_torsion_atom_site_label_4
_geom_torsion
_geom_torsion_site_symmetry_1
_geom_torsion_site_symmetry_2
_geom_torsion_site_symmetry_3
_geom_torsion_site_symmetry_4
_geom_torsion_publ_flag
C1 Ru1 P1 C28 -77.2(2) . . . . ?
O1 Ru1 P1 C28 68.3(17) . . . . ?
Cl2 Ru1 P1 C28 28.50(18) . . . . ?
Cl1 Ru1 P1 C28 -178.73(18) . . . . ?
C1 Ru1 P1 C16 48.4(2) . . . . ?
O1 Ru1 P1 C16 -166.1(17) . . . . ?
Cl2 Ru1 P1 C16 154.17(19) . . . . ?
Cl1 Ru1 P1 C16 -53.06(19) . . . . ?
C1 Ru1 P1 C22 170.7(2) . . . . ?
O1 Ru1 P1 C22 -43.8(17) . . . . ?
Cl2 Ru1 P1 C22 -83.54(18) . . . . ?
Cl1 Ru1 P1 C22 69.23(18) . . . . ?
C1 Ru1 O1 C12 0.2(3) . . . . ?
P1 Ru1 O1 C12 -145.7(15) . . . . ?
Cl2 Ru1 O1 C12 -105.8(3) . . . . ?
Cl1 Ru1 O1 C12 101.0(3) . . . . ?
C1 Ru1 O1 C13 173.2(4) . . . . ?
P1 Ru1 O1 C13 27.3(19) . . . . ?
Cl2 Ru1 O1 C13 67.2(4) . . . . ?
Cl1 Ru1 O1 C13 -86.0(4) . . . . ?
O1 Ru1 C1 C2 177.1(5) . . . . ?
P1 Ru1 C1 C2 -4.8(4) . . . . ?
Cl2 Ru1 C1 C2 -99.6(4) . . . . ?
Cl1 Ru1 C1 C2 93.7(4) . . . . ?
O1 Ru1 C1 C7 -0.1(3) . . . . ?
P1 Ru1 C1 C7 177.9(3) . . . . ?
Cl2 Ru1 C1 C7 83.2(4) . . . . ?
Cl1 Ru1 C1 C7 -83.6(3) . . . . ?
C7 C1 C2 C3 45(6) . . . . ?
Ru1 C1 C2 C3 -132(6) . . . . ?
C1 C2 C3 C4 16(37) . . . . ?
C2 C3 C4 C5 -53(40) . . . . ?
C3 C4 C5 C6 32(38) . . . . ?
C2 C1 C7 C8 1.5(7) . . . . ?
Ru1 C1 C7 C8 178.9(4) . . . . ?
C2 C1 C7 C12 -177.4(4) . . . . ?
Ru1 C1 C7 C12 0.0(6) . . . . ?
C12 C7 C8 C9 -1.1(7) . . . . ?
C1 C7 C8 C9 -180.0(4) . . . . ?
C7 C8 C9 C10 0.6(8) . . . . ?
C8 C9 C10 C11 0.1(8) . . . . ?
C9 C10 C11 C12 -0.3(9) . . . . ?
C10 C11 C12 O1 179.5(5) . . . . ?
C10 C11 C12 C7 -0.2(8) . . . . ?
C13 O1 C12 C11 6.3(7) . . . . ?
Ru1 O1 C12 C11 -179.9(4) . . . . ?
C13 O1 C12 C7 -174.0(4) . . . . ?
Ru1 O1 C12 C7 -0.2(5) . . . . ?
C8 C7 C12 C11 0.8(7) . . . . ?
C1 C7 C12 C11 179.8(5) . . . . ?
C8 C7 C12 O1 -178.9(4) . . . . ?
C1 C7 C12 O1 0.1(7) . . . . ?
C12 O1 C13 C15 73.1(6) . . . . ?
Ru1 O1 C13 C15 -99.4(5) . . . . ?
C12 O1 C13 C14 -167.0(4) . . . . ?
Ru1 O1 C13 C14 20.4(6) . . . . ?
C28 P1 C16 C17 155.3(4) . . . . ?
C22 P1 C16 C17 -98.5(4) . . . . ?
Ru1 P1 C16 C17 25.6(4) . . . . ?
C28 P1 C16 C21 -77.2(4) . . . . ?
C22 P1 C16 C21 29.0(4) . . . . ?
Ru1 P1 C16 C21 153.1(3) . . . . ?
C21 C16 C17 C18 58.6(5) . . . . ?
P1 C16 C17 C18 -170.7(3) . . . . ?
C16 C17 C18 C19 -57.5(6) . . . . ?
C17 C18 C19 C20 55.4(6) . . . . ?
C18 C19 C20 C21 -55.3(6) . . . . ?
C19 C20 C21 C16 58.0(6) . . . . ?
C17 C16 C21 C20 -59.1(6) . . . . ?
P1 C16 C21 C20 170.7(4) . . . . ?
C28 P1 C22 C27 -54.9(4) . . . . ?
C16 P1 C22 C27 -163.9(4) . . . . ?
Ru1 P1 C22 C27 65.2(4) . . . . ?
C28 P1 C22 C23 178.6(4) . . . . ?
C16 P1 C22 C23 69.6(4) . . . . ?
Ru1 P1 C22 C23 -61.2(4) . . . . ?
C27 C22 C23 C24 58.6(6) . . . . ?
P1 C22 C23 C24 -173.3(4) . . . . ?
C22 C23 C24 C25 -55.4(6) . . . . ?
C23 C24 C25 C26 53.3(7) . . . . ?
C24 C25 C26 C27 -54.3(7) . . . . ?
C23 C22 C27 C26 -59.3(6) . . . . ?
P1 C22 C27 C26 172.4(4) . . . . ?
C25 C26 C27 C22 57.0(6) . . . . ?
C16 P1 C28 C29 -69.5(4) . . . . ?
C22 P1 C28 C29 -178.9(4) . . . . ?
Ru1 P1 C28 C29 64.1(4) . . . . ?
C16 P1 C28 C33 60.4(4) . . . . ?
C22 P1 C28 C33 -49.1(4) . . . . ?
Ru1 P1 C28 C33 -166.0(3) . . . . ?
C33 C28 C29 C30 56.5(5) . . . . ?
P1 C28 C29 C30 -170.6(4) . . . . ?
C28 C29 C30 C31 -54.5(6) . . . . ?
C29 C30 C31 C32 54.3(6) . . . . ?
C30 C31 C32 C33 -56.8(6) . . . . ?
C31 C32 C33 C28 59.6(6) . . . . ?
C29 C28 C33 C32 -59.5(6) . . . . ?
P1 C28 C33 C32 168.6(4) . . . . ?
